data_2230869
loop_
_publ_author_name
'Gowda, B. Thimme'
'Foro, Sabine'
'Shakuntala, K.'

_publ_section_title
;
 Potassium <i>N</i>,2-dichlorobenzenesulfonamidate sesquihydrate
;
_journal_coeditor_code SJ5159
_journal_issue 7
_journal_name_full 'Acta Crystallographica Section E'
_journal_page_first m914
_journal_paper_doi 10.1107/S1600536811021891
_journal_volume 67
_journal_year 2011
_chemical_formula_iupac 'K +, C6 H4 Cl2 N O2 S- , 1.5H2 O'
_chemical_formula_moiety 'K +, C6 H4 Cl2 N O2 S-, 1.5(H2 O)'
_chemical_formula_sum 'C12 H14 Cl4 K2 N2 O7 S2'
_chemical_formula_weight 291.19
_chemical_name_systematic
;
Potassium <i>N</i>,2-dichlorobenzenesulfonamidate sesquihydrate
;
_space_group_IT_number 15
_symmetry_cell_setting monoclinic
_symmetry_space_group_name_Hall '-C 2yc'
_symmetry_space_group_name_H-M 'C 1 2/c 1'
_atom_sites_solution_hydrogens geom
_atom_sites_solution_primary direct
_atom_sites_solution_secondary difmap
_audit_creation_method SHELXL-97
_cell_angle_alpha 90.00
_cell_angle_beta 106.280(10)
_cell_angle_gamma 90.00
_cell_formula_units_Z 8
_cell_length_a 12.301(2)
_cell_length_b 6.8277(6)
_cell_length_c 27.965(3)
_cell_measurement_reflns_used 2350
_cell_measurement_temperature 293(2)
_cell_measurement_theta_max 27.79
_cell_measurement_theta_min 2.98
_cell_volume 2254.5(5)
_computing_cell_refinement
;
CrysAlis RED (Oxford Diffraction, 2009)
;
_computing_data_collection
;
CrysAlis CCD (Oxford Diffraction, 2009)
;
_computing_data_reduction
;
CrysAlis RED
;
_computing_molecular_graphics 'PLATON (Spek, 2009)'
_computing_publication_material 'SHELXL97 (Sheldrick, 2008)'
_computing_structure_refinement 'SHELXL97 (Sheldrick, 2008)'
_computing_structure_solution 'SHELXS97 (Sheldrick, 2008)'
_diffrn_ambient_temperature 293(2)
_diffrn_measured_fraction_theta_full 0.997
_diffrn_measured_fraction_theta_max 0.997
_diffrn_measurement_device_type
;
Oxford Diffraction Xcalibur diffractometer
with Sapphire CCD detector
;
_diffrn_measurement_method
;
\w scans.
;
_diffrn_radiation_monochromator graphite
_diffrn_radiation_source 'fine-focus sealed tube'
_diffrn_radiation_type MoK\a
_diffrn_radiation_wavelength 0.71073
_diffrn_reflns_av_R_equivalents 0.0145
_diffrn_reflns_av_sigmaI/netI 0.0139
_diffrn_reflns_limit_h_max 10
_diffrn_reflns_limit_h_min -15
_diffrn_reflns_limit_k_max 8
_diffrn_reflns_limit_k_min -6
_diffrn_reflns_limit_l_max 34
_diffrn_reflns_limit_l_min -34
_diffrn_reflns_number 4174
_diffrn_reflns_theta_full 26.37
_diffrn_reflns_theta_max 26.37
_diffrn_reflns_theta_min 3.04
_diffrn_standards_number 0
_exptl_absorpt_coefficient_mu 1.116
_exptl_absorpt_correction_T_max 0.6765
_exptl_absorpt_correction_T_min 0.6395
_exptl_absorpt_correction_type multi-scan
_exptl_absorpt_process_details
;
(CrysAlis RED; Oxford Diffraction, 2009)
;
_exptl_crystal_colour colourless
_exptl_crystal_density_diffrn 1.716
_exptl_crystal_density_method 'not measured'
_exptl_crystal_description prism
_exptl_crystal_F_000 1176
_exptl_crystal_size_max 0.44
_exptl_crystal_size_mid 0.44
_exptl_crystal_size_min 0.38
_refine_diff_density_max 0.466
_refine_diff_density_min -0.460
_refine_ls_extinction_coef 0.0234(10)
_refine_ls_extinction_expression Fc^*^=kFc[1+0.001xFc^2^\l^3^/sin(2\q)]^-1/4^
_refine_ls_extinction_method SHELXL
_refine_ls_goodness_of_fit_ref 1.190
_refine_ls_hydrogen_treatment mixed
_refine_ls_matrix_type full
_refine_ls_number_parameters 142
_refine_ls_number_reflns 2298
_refine_ls_number_restraints 3
_refine_ls_restrained_S_all 1.190
_refine_ls_R_factor_all 0.0437
_refine_ls_R_factor_gt 0.0418
_refine_ls_shift/su_max 0.002
_refine_ls_shift/su_mean 0.000
_refine_ls_structure_factor_coef Fsqd
_refine_ls_weighting_details 'calc w=1/[\s^2^(Fo^2^)+(0.0457P)^2^+5.0762P] where P=(Fo^2^+2Fc^2^)/3'
_refine_ls_weighting_scheme calc
_refine_ls_wR_factor_gt 0.1038
_refine_ls_wR_factor_ref 0.1050
_reflns_number_gt 2181
_reflns_number_total 2298
_reflns_threshold_expression I>2\s(I)
_cod_data_source_file sj5159.cif
_cod_data_source_block I
_cod_original_sg_symbol_H-M 'C 2/c'
_cod_database_code 2230869
_cod_database_fobs_code 2230869

loop_
_symmetry_equiv_pos_as_xyz
'x, y, z'
'-x, y, -z+1/2'
'x+1/2, y+1/2, z'
'-x+1/2, y+1/2, -z+1/2'
'-x, -y, -z'
'x, -y, z-1/2'
'-x+1/2, -y+1/2, -z'
'x+1/2, -y+1/2, z-1/2'

loop_
_atom_site_type_symbol
_atom_site_label
_atom_site_fract_x
_atom_site_fract_y
_atom_site_fract_z
_atom_site_U_iso_or_equiv
_atom_site_adp_type
_atom_site_calc_flag
_atom_site_refinement_flags
_atom_site_occupancy
_atom_site_symmetry_multiplicity
_atom_site_disorder_assembly
_atom_site_disorder_group
C C1 0.2790(2) 0.2499(4) 0.60429(9) 0.0268(5) Uani d . 1 1 . .
C C2 0.1789(2) 0.1729(4) 0.57347(10) 0.0346(6) Uani d . 1 1 . .
C C3 0.1218(3) 0.2695(6) 0.53041(12) 0.0510(8) Uani d . 1 1 . .
H H3 0.0551 0.2173 0.5100 0.061 Uiso calc R 1 1 . .
C C4 0.1633(4) 0.4426(6) 0.51767(13) 0.0599(10) Uani d . 1 1 . .
H H4 0.1241 0.5075 0.4887 0.072 Uiso calc R 1 1 . .
C C5 0.2620(3) 0.5203(5) 0.54735(13) 0.0545(9) Uani d . 1 1 . .
H H5 0.2899 0.6373 0.5384 0.065 Uiso calc R 1 1 . .
C C6 0.3204(3) 0.4242(4) 0.59073(11) 0.0383(6) Uani d . 1 1 . .
H H6 0.3874 0.4769 0.6108 0.046 Uiso calc R 1 1 . .
N N1 0.38459(19) -0.0793(3) 0.65478(9) 0.0328(5) Uani d . 1 1 . .
O O1 0.27693(18) 0.1323(3) 0.69244(7) 0.0380(5) Uani d . 1 1 . .
O O2 0.45006(17) 0.2695(3) 0.68135(7) 0.0402(5) Uani d . 1 1 . .
O O3 0.2321(2) 0.6414(3) 0.68516(8) 0.0431(5) Uani d D 1 1 . .
H H31 0.260(3) 0.704(5) 0.6675(12) 0.052 Uiso d D 1 1 . .
H H32 0.181(3) 0.584(5) 0.6658(12) 0.052 Uiso d D 1 1 . .
O O4 0.5000 0.7199(5) 0.7500 0.0478(8) Uani d SD 1 2 . .
H H41 0.477(3) 0.791(5) 0.7260(10) 0.057 Uiso d D 1 1 . .
K K1 0.35556(5) 0.42956(9) 0.76528(2) 0.0342(2) Uani d . 1 1 . .
Cl Cl1 0.48019(7) -0.09326(13) 0.61910(3) 0.0478(2) Uani d . 1 1 . .
Cl Cl2 0.12087(7) -0.04411(13) 0.58723(4) 0.0561(3) Uani d . 1 1 . .
S S1 0.35458(5) 0.14187(9) 0.66219(2) 0.0262(2) Uani d . 1 1 . .

loop_
_atom_site_aniso_label
_atom_site_aniso_U_11
_atom_site_aniso_U_22
_atom_site_aniso_U_33
_atom_site_aniso_U_12
_atom_site_aniso_U_13
_atom_site_aniso_U_23
C1 0.0265(11) 0.0307(13) 0.0240(11) 0.0051(10) 0.0085(9) 0.0003(10)
C2 0.0302(13) 0.0381(14) 0.0329(13) 0.0059(11) 0.0047(11) -0.0060(11)
C3 0.0414(17) 0.067(2) 0.0359(16) 0.0174(16) -0.0028(13) -0.0059(15)
C4 0.072(2) 0.069(2) 0.0342(17) 0.032(2) 0.0082(16) 0.0163(16)
C5 0.071(2) 0.0499(19) 0.0461(18) 0.0114(17) 0.0224(17) 0.0192(15)
C6 0.0433(16) 0.0370(15) 0.0360(14) 0.0002(12) 0.0133(12) 0.0035(12)
N1 0.0325(12) 0.0327(12) 0.0339(12) 0.0018(9) 0.0104(9) 0.0021(9)
O1 0.0449(11) 0.0444(11) 0.0309(10) -0.0048(9) 0.0208(9) -0.0007(8)
O2 0.0373(11) 0.0430(11) 0.0341(10) -0.0127(9) -0.0002(8) -0.0018(9)
O3 0.0455(12) 0.0427(12) 0.0387(12) -0.0017(10) 0.0079(9) 0.0016(9)
O4 0.0565(19) 0.0343(16) 0.0420(17) 0.000 -0.0038(15) 0.000
K1 0.0325(3) 0.0354(3) 0.0366(3) 0.0065(2) 0.0129(2) 0.0028(2)
Cl1 0.0399(4) 0.0590(5) 0.0472(4) 0.0057(3) 0.0164(3) -0.0102(4)
Cl2 0.0364(4) 0.0480(5) 0.0718(6) -0.0112(3) -0.0049(4) -0.0054(4)
S1 0.0271(3) 0.0299(3) 0.0206(3) -0.0043(2) 0.0053(2) 0.0000(2)

loop_
_atom_type_symbol
_atom_type_description
_atom_type_scat_dispersion_real
_atom_type_scat_dispersion_imag
_atom_type_scat_source
C C 0.0033 0.0016 'International Tables Vol C Tables 4.2.6.8 and 6.1.1.4'
H H 0.0000 0.0000 'International Tables Vol C Tables 4.2.6.8 and 6.1.1.4'
N N 0.0061 0.0033 'International Tables Vol C Tables 4.2.6.8 and 6.1.1.4'
O O 0.0106 0.0060 'International Tables Vol C Tables 4.2.6.8 and 6.1.1.4'
K K 0.2009 0.2494 'International Tables Vol C Tables 4.2.6.8 and 6.1.1.4'
Cl Cl 0.1484 0.1585 'International Tables Vol C Tables 4.2.6.8 and 6.1.1.4'
S S 0.1246 0.1234 'International Tables Vol C Tables 4.2.6.8 and 6.1.1.4'

loop_
_geom_angle_atom_site_label_1
_geom_angle_atom_site_label_2
_geom_angle_atom_site_label_3
_geom_angle_site_symmetry_1
_geom_angle_site_symmetry_3
_geom_angle
_geom_angle_publ_flag
C6 C1 C2 . . 118.9(2) ?
C6 C1 S1 . . 117.7(2) ?
C2 C1 S1 . . 123.4(2) ?
C3 C2 C1 . . 120.3(3) ?
C3 C2 Cl2 . . 117.5(2) ?
C1 C2 Cl2 . . 122.2(2) ?
C4 C3 C2 . . 120.2(3) ?
C4 C3 H3 . . 119.9 ?
C2 C3 H3 . . 119.9 ?
C5 C4 C3 . . 120.4(3) ?
C5 C4 H4 . . 119.8 ?
C3 C4 H4 . . 119.8 ?
C4 C5 C6 . . 119.9(3) ?
C4 C5 H5 . . 120.0 ?
C6 C5 H5 . . 120.0 ?
C1 C6 C5 . . 120.3(3) ?
C1 C6 H6 . . 119.9 ?
C5 C6 H6 . . 119.9 ?
S1 N1 Cl1 . . 110.28(13) ?
S1 O1 K1 . 4_546 150.89(13) ?
S1 O1 K1 . . 103.85(10) ?
K1 O1 K1 4_546 . 100.43(6) ?
S1 O2 K1 . 2_656 164.66(13) ?
S1 O2 K1 . . 93.17(10) ?
K1 O2 K1 2_656 . 84.23(6) ?
K1 O3 K1 . 4_556 99.72(7) ?
K1 O3 H31 . . 124(3) ?
K1 O3 H31 4_556 . 103(3) ?
K1 O3 H32 . . 116(3) ?
K1 O3 H32 4_556 . 110(3) ?
H31 O3 H32 . . 103(4) ?
K1 O4 K1 . 2_656 88.78(10) ?
K1 O4 H41 . . 118(3) ?
K1 O4 H41 2_656 . 113(3) ?
O1 K1 O2 4_556 2_656 121.97(7) ?
O1 K1 O3 4_556 . 79.63(7) ?
O2 K1 O3 2_656 . 151.25(7) ?
O1 K1 O4 4_556 . 101.28(7) ?
O2 K1 O4 2_656 . 82.34(6) ?
O3 K1 O4 . . 74.28(6) ?
O1 K1 O3 4_556 4_546 77.05(7) ?
O2 K1 O3 2_656 4_546 81.03(7) ?
O3 K1 O3 . 4_546 125.11(4) ?
O4 K1 O3 . 4_546 158.97(5) ?
O1 K1 O1 4_556 . 124.24(4) ?
O2 K1 O1 2_656 . 100.34(7) ?
O3 K1 O1 . . 77.99(7) ?
O4 K1 O1 . . 120.21(5) ?
O3 K1 O1 4_546 . 75.62(6) ?
O1 K1 O2 4_556 . 158.33(6) ?
O2 K1 O2 2_656 . 79.15(7) ?
O3 K1 O2 . . 78.84(6) ?
O4 K1 O2 . . 75.08(6) ?
O3 K1 O2 4_546 . 114.01(7) ?
O1 K1 O2 . . 47.94(5) ?
O1 K1 S1 4_556 . 143.30(5) ?
O2 K1 S1 2_656 . 91.52(5) ?
O3 K1 S1 . . 75.44(5) ?
O4 K1 S1 . . 97.42(4) ?
O3 K1 S1 4_546 . 95.81(5) ?
O1 K1 S1 . . 23.72(4) ?
O2 K1 S1 . . 24.36(4) ?
O2 S1 O1 . . 114.44(12) ?
O2 S1 N1 . . 115.50(13) ?
O1 S1 N1 . . 104.51(12) ?
O2 S1 C1 . . 104.51(12) ?
O1 S1 C1 . . 106.75(12) ?
N1 S1 C1 . . 110.93(12) ?
O2 S1 K1 . . 62.47(9) ?
O1 S1 K1 . . 52.43(9) ?
N1 S1 K1 . . 134.37(9) ?
C1 S1 K1 . . 113.42(8) ?

loop_
_geom_bond_atom_site_label_1
_geom_bond_atom_site_label_2
_geom_bond_site_symmetry_2
_geom_bond_distance
_geom_bond_publ_flag
C1 C6 . 1.388(4) ?
C1 C2 . 1.393(4) ?
C1 S1 . 1.785(2) ?
C2 C3 . 1.380(4) ?
C2 Cl2 . 1.734(3) ?
C3 C4 . 1.373(6) ?
C3 H3 . 0.9300 ?
C4 C5 . 1.372(6) ?
C4 H4 . 0.9300 ?
C5 C6 . 1.389(4) ?
C5 H5 . 0.9300 ?
C6 H6 . 0.9300 ?
N1 S1 . 1.582(2) ?
N1 Cl1 . 1.745(2) ?
O1 S1 . 1.4442(19) ?
O1 K1 4_546 2.655(2) ?
O1 K1 . 2.846(2) ?
O2 S1 . 1.440(2) ?
O2 K1 2_656 2.672(2) ?
O2 K1 . 3.096(2) ?
O3 K1 . 2.741(2) ?
O3 K1 4_556 2.791(2) ?
O3 H31 . 0.797(19) ?
O3 H32 . 0.806(19) ?
O4 K1 . 2.774(2) ?
O4 K1 2_656 2.774(2) ?
O4 H41 . 0.811(18) ?
K1 O1 4_556 2.655(2) ?
K1 O2 2_656 2.672(2) ?
K1 O3 4_546 2.791(2) ?
K1 S1 . 3.4859(9) ?

loop_
_geom_hbond_atom_site_label_D
_geom_hbond_atom_site_label_H
_geom_hbond_atom_site_label_A
_geom_hbond_site_symmetry_A
_geom_hbond_distance_DH
_geom_hbond_distance_HA
_geom_hbond_distance_DA
_geom_hbond_angle_DHA
O3 H31 N1 1_565 0.797(19) 2.23(2) 2.962(3) 152(4)
O3 H32 Cl1 3_455 0.806(19) 2.73(2) 3.517(3) 165(4)
O4 H41 N1 1_565 0.811(18) 2.19(2) 2.978(3) 165(4)

loop_
_geom_torsion_atom_site_label_1
_geom_torsion_atom_site_label_2
_geom_torsion_atom_site_label_3
_geom_torsion_atom_site_label_4
_geom_torsion_site_symmetry_1
_geom_torsion_site_symmetry_2
_geom_torsion_site_symmetry_3
_geom_torsion_site_symmetry_4
_geom_torsion
_geom_torsion_publ_flag
C6 C1 C2 C3 . . . . -0.4(4) ?
S1 C1 C2 C3 . . . . 176.7(2) ?
C6 C1 C2 Cl2 . . . . 179.9(2) ?
S1 C1 C2 Cl2 . . . . -3.0(3) ?
C1 C2 C3 C4 . . . . -0.1(5) ?
Cl2 C2 C3 C4 . . . . 179.6(3) ?
C2 C3 C4 C5 . . . . 0.5(5) ?
C3 C4 C5 C6 . . . . -0.4(6) ?
C2 C1 C6 C5 . . . . 0.6(4) ?
S1 C1 C6 C5 . . . . -176.7(2) ?
C4 C5 C6 C1 . . . . -0.2(5) ?
K1 O3 K1 O1 4_556 . . 4_556 16.67(7) ?
K1 O3 K1 O2 4_556 . . 2_656 -125.10(13) ?
K1 O3 K1 O4 4_556 . . . -88.29(7) ?
K1 O3 K1 O3 4_556 . . 4_546 82.64(12) ?
K1 O3 K1 O1 4_556 . . . 145.25(8) ?
K1 O3 K1 O2 4_556 . . . -165.75(8) ?
K1 O3 K1 S1 4_556 . . . 169.49(7) ?
K1 O4 K1 O1 2_656 . . 4_556 164.53(5) ?
K1 O4 K1 O2 2_656 . . 2_656 43.34(5) ?
K1 O4 K1 O3 2_656 . . . -119.75(6) ?
K1 O4 K1 O3 2_656 . . 4_546 81.31(19) ?
K1 O4 K1 O1 2_656 . . . -54.21(6) ?
K1 O4 K1 O2 2_656 . . . -37.41(4) ?
K1 O4 K1 S1 2_656 . . . -47.208(16) ?
S1 O1 K1 O1 . . . 4_556 149.55(9) ?
K1 O1 K1 O1 4_546 . . 4_556 -46.65(10) ?
S1 O1 K1 O2 . . . 2_656 -69.62(12) ?
K1 O1 K1 O2 4_546 . . 2_656 94.17(7) ?
S1 O1 K1 O3 . . . . 81.10(11) ?
K1 O1 K1 O3 4_546 . . . -115.10(8) ?
S1 O1 K1 O4 . . . . 17.48(14) ?
K1 O1 K1 O4 4_546 . . . -178.72(6) ?
S1 O1 K1 O3 . . . 4_546 -147.47(12) ?
K1 O1 K1 O3 4_546 . . 4_546 16.33(7) ?
S1 O1 K1 O2 . . . . -4.61(8) ?
K1 O1 K1 O2 4_546 . . . 159.19(11) ?
K1 O1 K1 S1 4_546 . . . 163.80(15) ?
S1 O2 K1 O1 . . . 4_556 -72.9(2) ?
K1 O2 K1 O1 2_656 . . 4_556 122.30(16) ?
S1 O2 K1 O2 . . . 2_656 119.28(6) ?
K1 O2 K1 O2 2_656 . . 2_656 -45.55(9) ?
S1 O2 K1 O3 . . . . -79.32(10) ?
K1 O2 K1 O3 2_656 . . . 115.85(7) ?
S1 O2 K1 O4 . . . . -155.84(10) ?
K1 O2 K1 O4 2_656 . . . 39.33(5) ?
S1 O2 K1 O3 . . . 4_546 44.31(12) ?
K1 O2 K1 O3 2_656 . . 4_546 -120.52(7) ?
S1 O2 K1 O1 . . . . 4.50(8) ?
K1 O2 K1 O1 2_656 . . . -160.33(10) ?
K1 O2 K1 S1 2_656 . . . -164.83(13) ?
K1 O2 S1 O1 2_656 . . . 72.5(5) ?
K1 O2 S1 O1 . . . . -7.24(13) ?
K1 O2 S1 N1 2_656 . . . -49.0(5) ?
K1 O2 S1 N1 . . . . -128.69(10) ?
K1 O2 S1 C1 2_656 . . . -171.1(5) ?
K1 O2 S1 C1 . . . . 109.15(9) ?
K1 O2 S1 K1 2_656 . . . 79.7(5) ?
K1 O1 S1 O2 4_546 . . . -137.6(2) ?
K1 O1 S1 O2 . . . . 8.11(15) ?
K1 O1 S1 N1 4_546 . . . -10.2(3) ?
K1 O1 S1 N1 . . . . 135.42(10) ?
K1 O1 S1 C1 4_546 . . . 107.3(3) ?
K1 O1 S1 C1 . . . . -106.99(11) ?
K1 O1 S1 K1 4_546 . . . -145.7(3) ?
Cl1 N1 S1 O2 . . . . -52.68(17) ?
Cl1 N1 S1 O1 . . . . -179.33(13) ?
Cl1 N1 S1 C1 . . . . 65.98(16) ?
Cl1 N1 S1 K1 . . . . -128.22(10) ?
C6 C1 S1 O2 . . . . -2.1(2) ?
C2 C1 S1 O2 . . . . -179.2(2) ?
C6 C1 S1 O1 . . . . 119.5(2) ?
C2 C1 S1 O1 . . . . -57.6(2) ?
C6 C1 S1 N1 . . . . -127.2(2) ?
C2 C1 S1 N1 . . . . 55.7(2) ?
C6 C1 S1 K1 . . . . 63.8(2) ?
C2 C1 S1 K1 . . . . -113.3(2) ?
O1 K1 S1 O2 4_556 . . . 143.82(13) ?
O2 K1 S1 O2 2_656 . . . -58.97(8) ?
O3 K1 S1 O2 . . . . 95.08(11) ?
O4 K1 S1 O2 . . . . 23.50(11) ?
O3 K1 S1 O2 4_546 . . . -140.10(11) ?
O1 K1 S1 O2 . . . . -171.67(15) ?
O1 K1 S1 O1 4_556 . . . -44.51(11) ?
O2 K1 S1 O1 2_656 . . . 112.70(12) ?
O3 K1 S1 O1 . . . . -93.24(12) ?
O4 K1 S1 O1 . . . . -164.82(12) ?
O3 K1 S1 O1 4_546 . . . 31.57(12) ?
O2 K1 S1 O1 . . . . 171.67(15) ?
O1 K1 S1 N1 4_556 . . . -116.44(14) ?
O2 K1 S1 N1 2_656 . . . 40.78(13) ?
O3 K1 S1 N1 . . . . -165.17(13) ?
O4 K1 S1 N1 . . . . 123.25(13) ?
O3 K1 S1 N1 4_546 . . . -40.36(13) ?
O1 K1 S1 N1 . . . . -71.93(16) ?
O2 K1 S1 N1 . . . . 99.75(16) ?
O1 K1 S1 C1 4_556 . . . 49.10(13) ?
O2 K1 S1 C1 2_656 . . . -153.68(10) ?
O3 K1 S1 C1 . . . . 0.37(11) ?
O4 K1 S1 C1 . . . . -71.21(10) ?
O3 K1 S1 C1 4_546 . . . 125.18(10) ?
O1 K1 S1 C1 . . . . 93.61(15) ?
O2 K1 S1 C1 . . . . -94.71(13) ?
